data_7706296
loop_
_publ_author_name
'Lamprecht, Zandria'
'Malan, Frederick P.'
'Fern\'andez, Israel'
'Lotz, Simon'
'Bezuidenhout, Daniela I.'

_publ_section_title
;
 Chelated Fischer carbene complexes of annulated thiophenes: synthesis,
 structure and electrochemistry.
;
_journal_issue 43
_journal_name_full 'Dalton transactions (Cambridge, England : 2003)'
_journal_page_first 15339
_journal_page_last 15354
_journal_paper_doi 10.1039/d0dt03298k
_journal_volume 49
_journal_year 2020
_chemical_formula_sum 'C20 H19 Br Cr O6 S2'
_chemical_formula_weight 551.38
_space_group_crystal_system triclinic
_space_group_IT_number 2
_space_group_name_Hall '-P 1'
_space_group_name_H-M_alt 'P -1'
_atom_sites_solution_hydrogens geom
_audit_creation_method SHELXL-2018/3
_audit_update_record
;
2020-10-12 deposited with the CCDC.	2020-10-19 downloaded from the CCDC.
;
_cell_angle_alpha 100.253(2)
_cell_angle_beta 102.100(2)
_cell_angle_gamma 108.802(3)
_cell_formula_units_Z 2
_cell_length_a 7.5092(2)
_cell_length_b 10.8694(3)
_cell_length_c 15.5717(3)
_cell_measurement_reflns_used 11548
_cell_measurement_temperature 293(2)
_cell_measurement_theta_max 75.7550
_cell_measurement_theta_min 2.9860
_cell_volume 1134.27(6)
_computing_cell_refinement 'SAINT-2016/2 (Bruker AXS, 2016)'
_computing_data_collection 'APEX III (Bruker AXS, 2016)'
_computing_data_reduction 'SAINT-2016/2 (Bruker AXS, 2016)'
_computing_molecular_graphics 'Mercury (Macrae et al., 2006)'
_computing_publication_material 'Bruker SHELXTL'
_computing_structure_refinement 'SHELXL-2018/3 (Sheldrick, 2018)'
_computing_structure_solution 'SHELXT 2014/5 (Sheldrick, 2014)'
_diffrn_ambient_temperature 293(2)
_diffrn_measured_fraction_theta_full 0.999
_diffrn_measured_fraction_theta_max 0.996
_diffrn_measurement_device 'four-circle diffractometer'
_diffrn_measurement_device_type 'XtaLAB Synergy R, DW system, HyPix'
_diffrn_measurement_method '\f and \w scans'
_diffrn_radiation_type CuK\a
_diffrn_radiation_wavelength 1.54184
_diffrn_reflns_av_R_equivalents 0.1044
_diffrn_reflns_av_unetI/netI 0.0588
_diffrn_reflns_Laue_measured_fraction_full 0.999
_diffrn_reflns_Laue_measured_fraction_max 0.996
_diffrn_reflns_limit_h_max 9
_diffrn_reflns_limit_h_min -9
_diffrn_reflns_limit_k_max 13
_diffrn_reflns_limit_k_min -13
_diffrn_reflns_limit_l_max 19
_diffrn_reflns_limit_l_min -19
_diffrn_reflns_number 22103
_diffrn_reflns_point_group_measured_fraction_full 0.999
_diffrn_reflns_point_group_measured_fraction_max 0.996
_diffrn_reflns_theta_full 67.684
_diffrn_reflns_theta_max 72.101
_diffrn_reflns_theta_min 3.010
_exptl_absorpt_coefficient_mu 8.230
_exptl_absorpt_correction_T_max 1.0000
_exptl_absorpt_correction_T_min 0.51242
_exptl_absorpt_correction_type multi-scan
_exptl_absorpt_process_details
;
CrysAlisPro 1.171.40.39a (Rigaku Oxford Diffraction, 2019)
Empirical absorption correction using spherical harmonics,
 implemented in SCALE3 ABSPACK scaling algorithm.
;
_exptl_crystal_colour purple
_exptl_crystal_density_diffrn 1.614
_exptl_crystal_description block
_exptl_crystal_F_000 556
_exptl_crystal_size_max 0.324
_exptl_crystal_size_mid 0.247
_exptl_crystal_size_min 0.211
_refine_diff_density_max 1.983
_refine_diff_density_min -1.579
_refine_diff_density_rms 0.162
_refine_ls_extinction_method none
_refine_ls_goodness_of_fit_ref 1.084
_refine_ls_hydrogen_treatment constr
_refine_ls_matrix_type full
_refine_ls_number_parameters 274
_refine_ls_number_reflns 4462
_refine_ls_number_restraints 0
_refine_ls_restrained_S_all 1.084
_refine_ls_R_factor_all 0.0769
_refine_ls_R_factor_gt 0.0710
_refine_ls_shift/su_max 0.001
_refine_ls_shift/su_mean 0.000
_refine_ls_structure_factor_coef Fsqd
_refine_ls_weighting_details 'w=1/[\s^2^(Fo^2^)+(0.1363P)^2^+0.5412P] where P=(Fo^2^+2Fc^2^)/3'
_refine_ls_weighting_scheme calc
_refine_ls_wR_factor_gt 0.1827
_refine_ls_wR_factor_ref 0.1867
_reflns_Friedel_coverage 0.000
_reflns_number_gt 4023
_reflns_number_total 4462
_reflns_threshold_expression 'I > 2\s(I)'
_cod_data_source_file d0dt03298k2.cif
_cod_data_source_block ZL315F23
_cod_original_cell_volume 1134.26(5)
_cod_database_code 7706296
_shelx_shelxl_version_number 2018/3
_shelx_space_group_comment
;
The symmetry employed for this shelxl refinement is uniquely defined
by the following loop, which should always be used as a source of
symmetry information in preference to the above space-group names.
They are only intended as comments.
;

loop_
_space_group_symop_operation_xyz
'x, y, z'
'-x, -y, -z'

loop_
_atom_site_label
_atom_site_type_symbol
_atom_site_fract_x
_atom_site_fract_y
_atom_site_fract_z
_atom_site_U_iso_or_equiv
_atom_site_adp_type
_atom_site_occupancy
_atom_site_site_symmetry_order
_atom_site_calc_flag
_atom_site_refinement_flags_posn
_atom_site_refinement_flags_adp
_atom_site_refinement_flags_occupancy
_atom_site_disorder_assembly
_atom_site_disorder_group
Br1 Br 0.75828(7) 0.38886(4) 0.61651(3) 0.0292(2) Uani 1 1 d . . . . .
Cr2 Cr 0.73955(11) 0.71906(7) 0.19716(5) 0.0252(2) Uani 1 1 d . . . . .
S9 S 0.74272(16) 0.43214(10) 0.38492(7) 0.0254(3) Uani 1 1 d . . . . .
S5 S 0.75880(17) 0.77371(10) 0.56352(7) 0.0277(3) Uani 1 1 d . . . . .
O12 O 0.7198(5) 0.8727(3) 0.3830(2) 0.0284(7) Uani 1 1 d . . . . .
O16 O 0.7392(5) 0.4267(3) 0.1897(2) 0.0298(7) Uani 1 1 d . . . . .
O23 O 0.7344(6) 0.9680(4) 0.1365(3) 0.0441(9) Uani 1 1 d . . . . .
O25 O 1.1809(6) 0.8357(4) 0.2862(3) 0.0471(9) Uani 1 1 d . . . . .
O27 O 0.2903(6) 0.5985(5) 0.1476(3) 0.0511(10) Uani 1 1 d . . . . .
O29 O 0.7808(8) 0.6601(4) 0.0059(3) 0.0581(12) Uani 1 1 d . . . . .
C3 C 0.7406(6) 0.6689(4) 0.3757(3) 0.0252(9) Uani 1 1 d . . . . .
C10 C 0.7369(7) 0.5510(4) 0.3238(3) 0.0264(9) Uani 1 1 d . . . . .
C4 C 0.7488(6) 0.6641(4) 0.4668(3) 0.0247(8) Uani 1 1 d . . . . .
C11 C 0.7307(6) 0.7703(4) 0.3276(3) 0.0260(9) Uani 1 1 d . . . . .
C15 C 0.7384(6) 0.5444(4) 0.2305(3) 0.0262(9) Uani 1 1 d . . . . .
C13 C 0.7042(8) 0.9876(4) 0.3510(3) 0.0336(10) Uani 1 1 d . . . . .
H13A H 0.589690 0.958466 0.298752 0.040 Uiso 1 1 calc R U . . .
H13B H 0.819845 1.031255 0.332988 0.040 Uiso 1 1 calc R U . . .
C6 C 0.7680(7) 0.6570(4) 0.6267(3) 0.0261(9) Uani 1 1 d . . . . .
C8 C 0.7513(7) 0.5433(4) 0.4818(3) 0.0257(9) Uani 1 1 d . . . . .
C26 C 1.0171(8) 0.7922(5) 0.2506(3) 0.0339(10) Uani 1 1 d . . . . .
C24 C 0.7368(7) 0.8770(5) 0.1649(3) 0.0327(10) Uani 1 1 d . . . . .
C7 C 0.7593(6) 0.5400(4) 0.5734(3) 0.0254(9) Uani 1 1 d . . . . .
C28 C 0.4566(8) 0.6420(5) 0.1640(3) 0.0337(10) Uani 1 1 d . . . . .
C20 C 0.7621(8) 0.8240(5) 0.7617(3) 0.0330(10) Uani 1 1 d . . . . .
H20A H 0.862655 0.897570 0.751522 0.040 Uiso 1 1 calc R U . . .
H20B H 0.635301 0.819721 0.727597 0.040 Uiso 1 1 calc R U . . .
C17 C 0.7457(8) 0.4020(5) 0.0956(3) 0.0346(10) Uani 1 1 d . . . . .
H17A H 0.868934 0.462685 0.091562 0.041 Uiso 1 1 calc R U . . .
H17B H 0.639179 0.417526 0.057722 0.041 Uiso 1 1 calc R U . . .
C30 C 0.7629(9) 0.6747(5) 0.0782(3) 0.0385(11) Uani 1 1 d . . . . .
C21 C 0.7761(8) 0.8527(5) 0.8629(3) 0.0356(10) Uani 1 1 d . . . . .
H21A H 0.673498 0.780000 0.872697 0.043 Uiso 1 1 calc R U . . .
H21B H 0.901482 0.854505 0.896684 0.043 Uiso 1 1 calc R U . . .
C19 C 0.7871(8) 0.6921(5) 0.7264(3) 0.0339(10) Uani 1 1 d . . . . .
H19A H 0.915434 0.698051 0.759733 0.041 Uiso 1 1 calc R U . . .
H19B H 0.689464 0.619599 0.739097 0.041 Uiso 1 1 calc R U . . .
C18 C 0.7266(9) 0.2590(6) 0.0639(4) 0.0443(13) Uani 1 1 d . . . . .
H18A H 0.735928 0.241644 0.002637 0.066 Uiso 1 1 calc R U . . .
H18B H 0.601781 0.199638 0.065504 0.066 Uiso 1 1 calc R U . . .
H18C H 0.829928 0.243735 0.103043 0.066 Uiso 1 1 calc R U . . .
C22 C 0.7565(9) 0.9848(5) 0.8995(4) 0.0450(13) Uani 1 1 d . . . . .
H22A H 0.636541 0.986093 0.863767 0.068 Uiso 1 1 calc R U . . .
H22B H 0.865803 1.058081 0.896103 0.068 Uiso 1 1 calc R U . . .
H22C H 0.754837 0.994199 0.961734 0.068 Uiso 1 1 calc R U . . .
C14 C 0.6866(11) 1.0833(6) 0.4279(4) 0.0527(15) Uani 1 1 d . . . . .
H14A H 0.577322 1.037088 0.448001 0.079 Uiso 1 1 calc R U . . .
H14B H 0.666096 1.157261 0.407466 0.079 Uiso 1 1 calc R U . . .
H14C H 0.804942 1.116733 0.477392 0.079 Uiso 1 1 calc R U . . .

loop_
_atom_site_aniso_label
_atom_site_aniso_U_11
_atom_site_aniso_U_22
_atom_site_aniso_U_33
_atom_site_aniso_U_23
_atom_site_aniso_U_13
_atom_site_aniso_U_12
Br1 0.0358(3) 0.0267(3) 0.0327(3) 0.0167(2) 0.0110(2) 0.0159(2)
Cr2 0.0355(4) 0.0209(4) 0.0237(4) 0.0104(3) 0.0089(3) 0.0136(3)
S9 0.0352(6) 0.0191(5) 0.0277(5) 0.0106(4) 0.0106(4) 0.0142(4)
S5 0.0402(6) 0.0230(5) 0.0245(5) 0.0083(4) 0.0090(4) 0.0167(4)
O12 0.0407(17) 0.0218(14) 0.0300(15) 0.0105(12) 0.0117(13) 0.0180(13)
O16 0.0433(18) 0.0235(15) 0.0279(15) 0.0082(12) 0.0119(13) 0.0173(13)
O23 0.065(2) 0.0368(19) 0.047(2) 0.0266(16) 0.0191(18) 0.0288(18)
O25 0.037(2) 0.046(2) 0.060(2) 0.0277(18) 0.0083(18) 0.0138(17)
O27 0.037(2) 0.060(3) 0.050(2) 0.0088(19) 0.0083(17) 0.0156(19)
O29 0.110(4) 0.048(2) 0.0298(19) 0.0174(17) 0.031(2) 0.037(2)
C3 0.027(2) 0.028(2) 0.024(2) 0.0096(16) 0.0056(16) 0.0148(17)
C10 0.030(2) 0.023(2) 0.028(2) 0.0095(16) 0.0067(17) 0.0121(17)
C4 0.031(2) 0.0189(19) 0.025(2) 0.0088(15) 0.0065(16) 0.0100(16)
C11 0.030(2) 0.023(2) 0.030(2) 0.0124(17) 0.0102(17) 0.0133(17)
C15 0.028(2) 0.025(2) 0.029(2) 0.0079(17) 0.0093(17) 0.0123(17)
C13 0.050(3) 0.022(2) 0.041(2) 0.0179(19) 0.019(2) 0.020(2)
C6 0.031(2) 0.025(2) 0.027(2) 0.0113(17) 0.0081(17) 0.0150(17)
C8 0.032(2) 0.024(2) 0.0239(19) 0.0088(16) 0.0086(17) 0.0136(17)
C26 0.045(3) 0.029(2) 0.038(2) 0.0192(19) 0.019(2) 0.019(2)
C24 0.037(2) 0.031(2) 0.032(2) 0.0101(19) 0.0110(19) 0.015(2)
C7 0.025(2) 0.024(2) 0.029(2) 0.0126(17) 0.0055(17) 0.0106(17)
C28 0.043(3) 0.034(2) 0.028(2) 0.0088(18) 0.0103(19) 0.019(2)
C20 0.042(3) 0.030(2) 0.026(2) 0.0075(18) 0.0086(19) 0.013(2)
C17 0.055(3) 0.031(2) 0.028(2) 0.0105(18) 0.019(2) 0.024(2)
C30 0.059(3) 0.028(2) 0.033(2) 0.0154(19) 0.013(2) 0.018(2)
C21 0.049(3) 0.035(3) 0.026(2) 0.0115(19) 0.013(2) 0.018(2)
C19 0.042(3) 0.040(3) 0.029(2) 0.0154(19) 0.0104(19) 0.023(2)
C18 0.068(4) 0.044(3) 0.036(3) 0.013(2) 0.019(2) 0.035(3)
C22 0.065(4) 0.036(3) 0.037(3) 0.007(2) 0.024(2) 0.017(2)
C14 0.091(5) 0.031(3) 0.058(3) 0.018(2) 0.040(3) 0.035(3)

loop_
_atom_type_symbol
_atom_type_description
_atom_type_scat_dispersion_real
_atom_type_scat_dispersion_imag
_atom_type_scat_source
C C 0.0181 0.0091 'International Tables Vol C Tables 4.2.6.8 and 6.1.1.4'
H H 0.0000 0.0000 'International Tables Vol C Tables 4.2.6.8 and 6.1.1.4'
Br Br -0.6763 1.2805 'International Tables Vol C Tables 4.2.6.8 and 6.1.1.4'
Cr Cr -0.1635 2.4439 'International Tables Vol C Tables 4.2.6.8 and 6.1.1.4'
O O 0.0492 0.0322 'International Tables Vol C Tables 4.2.6.8 and 6.1.1.4'
S S 0.3331 0.5567 'International Tables Vol C Tables 4.2.6.8 and 6.1.1.4'

loop_
_geom_angle_atom_site_label_1
_geom_angle_atom_site_label_2
_geom_angle_atom_site_label_3
_geom_angle
_geom_angle_site_symmetry_1
_geom_angle_site_symmetry_3
_geom_angle_publ_flag
C24 Cr2 C30 81.4(2) . . ?
C24 Cr2 C26 93.3(2) . . ?
C30 Cr2 C26 92.7(2) . . ?
C24 Cr2 C28 91.7(2) . . ?
C30 Cr2 C28 96.6(2) . . ?
C26 Cr2 C28 170.02(19) . . ?
C24 Cr2 C11 98.93(19) . . ?
C30 Cr2 C11 176.9(2) . . ?
C26 Cr2 C11 84.20(19) . . ?
C28 Cr2 C11 86.49(18) . . ?
C24 Cr2 C15 179.0(2) . . ?
C30 Cr2 C15 98.08(19) . . ?
C26 Cr2 C15 87.57(18) . . ?
C28 Cr2 C15 87.52(19) . . ?
C11 Cr2 C15 81.66(17) . . ?
C8 S9 C10 90.1(2) . . ?
C4 S5 C6 91.4(2) . . ?
C11 O12 C13 120.2(3) . . ?
C15 O16 C17 119.1(3) . . ?
C10 C3 C4 111.6(4) . . ?
C10 C3 C11 115.4(4) . . ?
C4 C3 C11 133.0(4) . . ?
C3 C10 C15 117.5(4) . . ?
C3 C10 S9 113.0(3) . . ?
C15 C10 S9 129.4(3) . . ?
C8 C4 C3 112.6(4) . . ?
C8 C4 S5 112.2(3) . . ?
C3 C4 S5 135.1(3) . . ?
O12 C11 C3 109.0(4) . . ?
O12 C11 Cr2 137.7(3) . . ?
C3 C11 Cr2 113.4(3) . . ?
O16 C15 C10 110.9(4) . . ?
O16 C15 Cr2 137.3(3) . . ?
C10 C15 Cr2 111.8(3) . . ?
O12 C13 C14 107.4(4) . . ?
C7 C6 C19 128.3(4) . . ?
C7 C6 S5 111.0(3) . . ?
C19 C6 S5 120.7(3) . . ?
C4 C8 C7 111.9(4) . . ?
C4 C8 S9 112.7(3) . . ?
C7 C8 S9 135.4(3) . . ?
O25 C26 Cr2 176.8(4) . . ?
O23 C24 Cr2 173.2(4) . . ?
C6 C7 C8 113.4(4) . . ?
C6 C7 Br1 123.4(3) . . ?
C8 C7 Br1 123.1(3) . . ?
O27 C28 Cr2 177.5(4) . . ?
C21 C20 C19 112.2(4) . . ?
O16 C17 C18 108.2(4) . . ?
O29 C30 Cr2 173.6(4) . . ?
C22 C21 C20 112.9(4) . . ?
C6 C19 C20 114.4(4) . . ?

loop_
_geom_bond_atom_site_label_1
_geom_bond_atom_site_label_2
_geom_bond_distance
_geom_bond_site_symmetry_2
_geom_bond_publ_flag
Br1 C7 1.881(4) . ?
Cr2 C24 1.878(5) . ?
Cr2 C30 1.889(5) . ?
Cr2 C26 1.907(5) . ?
Cr2 C28 1.929(5) . ?
Cr2 C11 2.029(4) . ?
Cr2 C15 2.053(4) . ?
S9 C8 1.732(4) . ?
S9 C10 1.741(4) . ?
S5 C4 1.718(4) . ?
S5 C6 1.748(4) . ?
O12 C11 1.318(5) . ?
O12 C13 1.454(5) . ?
O16 C15 1.326(5) . ?
O16 C17 1.456(5) . ?
O23 C24 1.157(6) . ?
O25 C26 1.136(6) . ?
O27 C28 1.136(6) . ?
O29 C30 1.151(6) . ?
C3 C10 1.377(6) . ?
C3 C4 1.419(6) . ?
C3 C11 1.450(6) . ?
C10 C15 1.445(6) . ?
C4 C8 1.378(6) . ?
C13 C14 1.498(7) . ?
C6 C7 1.362(6) . ?
C6 C19 1.496(6) . ?
C8 C7 1.423(6) . ?
C20 C21 1.525(6) . ?
C20 C19 1.526(7) . ?
C17 C18 1.495(7) . ?
C21 C22 1.513(7) . ?

loop_
_geom_torsion_atom_site_label_1
_geom_torsion_atom_site_label_2
_geom_torsion_atom_site_label_3
_geom_torsion_atom_site_label_4
_geom_torsion
_geom_torsion_site_symmetry_1
_geom_torsion_site_symmetry_2
_geom_torsion_site_symmetry_3
_geom_torsion_site_symmetry_4
_geom_torsion_publ_flag
C4 C3 C10 C15 -177.0(4) . . . . ?
C11 C3 C10 C15 4.4(6) . . . . ?
C4 C3 C10 S9 0.2(5) . . . . ?
C11 C3 C10 S9 -178.4(3) . . . . ?
C8 S9 C10 C3 -0.3(3) . . . . ?
C8 S9 C10 C15 176.5(5) . . . . ?
C10 C3 C4 C8 0.0(6) . . . . ?
C11 C3 C4 C8 178.3(5) . . . . ?
C10 C3 C4 S5 179.3(4) . . . . ?
C11 C3 C4 S5 -2.5(8) . . . . ?
C6 S5 C4 C8 0.3(4) . . . . ?
C6 S5 C4 C3 -178.9(5) . . . . ?
C13 O12 C11 C3 -178.7(4) . . . . ?
C13 O12 C11 Cr2 1.9(7) . . . . ?
C10 C3 C11 O12 175.1(4) . . . . ?
C4 C3 C11 O12 -3.2(7) . . . . ?
C10 C3 C11 Cr2 -5.4(5) . . . . ?
C4 C3 C11 Cr2 176.4(4) . . . . ?
C17 O16 C15 C10 -178.5(4) . . . . ?
C17 O16 C15 Cr2 1.3(7) . . . . ?
C3 C10 C15 O16 178.5(4) . . . . ?
S9 C10 C15 O16 1.9(6) . . . . ?
C3 C10 C15 Cr2 -1.3(5) . . . . ?
S9 C10 C15 Cr2 -177.9(3) . . . . ?
C11 O12 C13 C14 177.8(5) . . . . ?
C4 S5 C6 C7 -1.2(4) . . . . ?
C4 S5 C6 C19 177.6(4) . . . . ?
C3 C4 C8 C7 -179.9(4) . . . . ?
S5 C4 C8 C7 0.7(5) . . . . ?
C3 C4 C8 S9 -0.2(5) . . . . ?
S5 C4 C8 S9 -179.7(2) . . . . ?
C10 S9 C8 C4 0.3(4) . . . . ?
C10 S9 C8 C7 179.8(5) . . . . ?
C19 C6 C7 C8 -176.9(4) . . . . ?
S5 C6 C7 C8 1.9(5) . . . . ?
C19 C6 C7 Br1 3.0(7) . . . . ?
S5 C6 C7 Br1 -178.2(2) . . . . ?
C4 C8 C7 C6 -1.7(6) . . . . ?
S9 C8 C7 C6 178.8(4) . . . . ?
C4 C8 C7 Br1 178.4(3) . . . . ?
S9 C8 C7 Br1 -1.1(7) . . . . ?
C15 O16 C17 C18 -174.9(4) . . . . ?
C19 C20 C21 C22 178.6(5) . . . . ?
C7 C6 C19 C20 -171.4(5) . . . . ?
S5 C6 C19 C20 9.9(6) . . . . ?
C21 C20 C19 C6 178.1(4) . . . . ?
